data_2238947
loop_
_publ_author_name
'Sreeja, P. B.'
'Sithambaresan, M.'
'Aiswarya, N.'
'Kurup, M. R. Prathapachandra'

_publ_section_title
;
 <i>N</i>'-[(<i>E</i>)-2-Fluorobenzylidene]benzohydrazide
;
_journal_issue 12
_journal_name_full 'Acta Crystallographica Section E'
_journal_page_first o1828
_journal_paper_doi 10.1107/S1600536813031747
_journal_volume 69
_journal_year 2013
_chemical_formula_iupac 'C14 H11 F N2 O'
_chemical_formula_moiety 'C14 H11 F N2 O'
_chemical_formula_sum 'C14 H11 F N2 O'
_chemical_formula_weight 242.25
_chemical_name_systematic
;
<i>N</i>'-[(<i>E</i>)-2-Fluorobenzylidene]benzohydrazide
;
_space_group_IT_number 14
_symmetry_cell_setting monoclinic
_symmetry_space_group_name_Hall '-P 2yn'
_symmetry_space_group_name_H-M 'P 1 21/n 1'
_atom_sites_solution_hydrogens geom
_atom_sites_solution_primary direct
_atom_sites_solution_secondary difmap
_audit_creation_method SHELXL-97
_cell_angle_alpha 90.00
_cell_angle_beta 104.126(4)
_cell_angle_gamma 90.00
_cell_formula_units_Z 8
_cell_length_a 9.7010(6)
_cell_length_b 17.4114(13)
_cell_length_c 15.0020(10)
_cell_measurement_reflns_used 4473
_cell_measurement_temperature 296(2)
_cell_measurement_theta_max 48.244
_cell_measurement_theta_min 4.679
_cell_volume 2457.3(3)
_computing_cell_refinement 'SAINT (Bruker, 2007)'
_computing_data_collection 'APEX2 (Bruker, 2007)'
_computing_data_reduction 'SAINT (Bruker, 2007)'
_computing_molecular_graphics 'ORTEP-3 for Windows (Farrugia, 2012) and DIAMOND (Brandenburg, 2010)'
_computing_publication_material 'SHELXL97 (Sheldrick, 2008) and publCIF (Westrip, 2010)'
_computing_structure_refinement 'SHELXL97 (Sheldrick, 2008)'
_computing_structure_solution 'SHELXS97 (Sheldrick, 2008)'
_diffrn_ambient_temperature 296(2)
_diffrn_detector_area_resol_mean 8.33
_diffrn_measured_fraction_theta_full 0.977
_diffrn_measured_fraction_theta_max 0.977
_diffrn_measurement_device_type 'Bruker Kappa APEXII CCD area-detector'
_diffrn_measurement_method '\w and \f scan'
_diffrn_radiation_monochromator graphite
_diffrn_radiation_source 'fine-focus sealed tube'
_diffrn_radiation_type MoK\a
_diffrn_radiation_wavelength 0.71073
_diffrn_reflns_av_R_equivalents 0.0263
_diffrn_reflns_av_sigmaI/netI 0.0350
_diffrn_reflns_limit_h_max 11
_diffrn_reflns_limit_h_min -12
_diffrn_reflns_limit_k_max 17
_diffrn_reflns_limit_k_min -23
_diffrn_reflns_limit_l_max 19
_diffrn_reflns_limit_l_min -19
_diffrn_reflns_number 18766
_diffrn_reflns_theta_full 28.31
_diffrn_reflns_theta_max 28.31
_diffrn_reflns_theta_min 2.46
_diffrn_standards_number 0
_exptl_absorpt_coefficient_mu 0.095
_exptl_absorpt_correction_T_max 0.9767
_exptl_absorpt_correction_T_min 0.9676
_exptl_absorpt_correction_type multi-scan
_exptl_absorpt_process_details '(SADABS; Bruker, 2007)'
_exptl_crystal_colour colourless
_exptl_crystal_density_diffrn 1.310
_exptl_crystal_density_method 'not measured'
_exptl_crystal_description block
_exptl_crystal_F_000 1008
_exptl_crystal_size_max 0.35
_exptl_crystal_size_mid 0.30
_exptl_crystal_size_min 0.25
_refine_diff_density_max 0.210
_refine_diff_density_min -0.166
_refine_ls_extinction_method none
_refine_ls_goodness_of_fit_ref 1.002
_refine_ls_hydrogen_treatment mixed
_refine_ls_matrix_type full
_refine_ls_number_parameters 333
_refine_ls_number_reflns 5972
_refine_ls_number_restraints 2
_refine_ls_restrained_S_all 1.002
_refine_ls_R_factor_all 0.1016
_refine_ls_R_factor_gt 0.0503
_refine_ls_shift/su_max 0.001
_refine_ls_shift/su_mean 0.000
_refine_ls_structure_factor_coef Fsqd
_refine_ls_weighting_details 'calc w=1/[\s^2^(Fo^2^)+(0.0763P)^2^+0.4072P] where P=(Fo^2^+2Fc^2^)/3'
_refine_ls_weighting_scheme calc
_refine_ls_wR_factor_gt 0.1315
_refine_ls_wR_factor_ref 0.1649
_reflns_number_gt 3320
_reflns_number_total 6111
_reflns_threshold_expression I>2sigma(I)
_cod_data_source_file yk2100.cif
_cod_data_source_block I
_cod_original_sg_symbol_H-M 'P 21/n'
_cod_database_code 2238947

loop_
_symmetry_equiv_pos_as_xyz
'x, y, z'
'-x+1/2, y+1/2, -z+1/2'
'-x, -y, -z'
'x-1/2, -y-1/2, z-1/2'

loop_
_atom_site_type_symbol
_atom_site_label
_atom_site_fract_x
_atom_site_fract_y
_atom_site_fract_z
_atom_site_U_iso_or_equiv
_atom_site_adp_type
_atom_site_calc_flag
_atom_site_refinement_flags
_atom_site_occupancy
_atom_site_symmetry_multiplicity
F F1 0.46744(16) 0.52151(9) 0.31008(10) 0.0961(5) Uani d . 1 1
F F2 0.04425(16) 0.24110(10) 0.23115(9) 0.0973(5) Uani d . 1 1
O O1 0.42500(14) 0.14776(8) 0.21005(9) 0.0613(4) Uani d . 1 1
O O2 0.28675(14) 0.15829(9) -0.13577(9) 0.0630(4) Uani d . 1 1
N N1 0.44609(15) 0.29885(10) 0.23441(10) 0.0513(4) Uani d . 1 1
N N2 0.54248(16) 0.24863(9) 0.28584(10) 0.0505(4) Uani d D 1 1
N N3 0.16870(15) 0.19149(9) 0.00186(10) 0.0490(4) Uani d . 1 1
N N4 0.30586(16) 0.16402(10) 0.01524(11) 0.0512(4) Uani d D 1 1
C C1 0.3744(2) 0.50230(12) 0.23098(15) 0.0591(5) Uani d . 1 1
C C2 0.2916(3) 0.55868(13) 0.18222(19) 0.0736(6) Uani d . 1 1
H H2 0.3001 0.6092 0.2028 0.088 Uiso calc R 1 1
C C3 0.1957(3) 0.53942(15) 0.1024(2) 0.0862(8) Uani d . 1 1
H H3 0.1382 0.5770 0.0680 0.103 Uiso calc R 1 1
C C4 0.1845(3) 0.46473(16) 0.07311(19) 0.0900(8) Uani d . 1 1
H H4 0.1194 0.4517 0.0187 0.108 Uiso calc R 1 1
C C5 0.2685(2) 0.40901(13) 0.12344(15) 0.0706(6) Uani d . 1 1
H H5 0.2595 0.3585 0.1026 0.085 Uiso calc R 1 1
C C6 0.36690(19) 0.42641(11) 0.20489(13) 0.0506(5) Uani d . 1 1
C C7 0.46029(19) 0.36878(12) 0.25810(13) 0.0539(5) Uani d . 1 1
H H7 0.5304 0.3832 0.3095 0.065 Uiso calc R 1 1
C C8 0.52872(18) 0.17362(11) 0.26640(11) 0.0464(4) Uani d . 1 1
C C9 0.64558(19) 0.12175(11) 0.31359(12) 0.0490(4) Uani d . 1 1
C C10 0.6233(3) 0.04460(14) 0.30166(17) 0.0771(7) Uani d . 1 1
H H10 0.5351 0.0268 0.2689 0.093 Uiso calc R 1 1
C C11 0.7297(3) -0.00725(16) 0.33747(19) 0.0953(9) Uani d . 1 1
H H11 0.7136 -0.0596 0.3280 0.114 Uiso calc R 1 1
C C12 0.8586(3) 0.01828(16) 0.38681(18) 0.0840(8) Uani d . 1 1
H H12 0.9303 -0.0166 0.4118 0.101 Uiso calc R 1 1
C C13 0.8819(2) 0.09439(17) 0.39922(19) 0.0865(8) Uani d . 1 1
H H13 0.9699 0.1119 0.4327 0.104 Uiso calc R 1 1
C C14 0.7759(2) 0.14642(14) 0.36265(16) 0.0711(6) Uani d . 1 1
H H14 0.7932 0.1988 0.3714 0.085 Uiso calc R 1 1
C C15 -0.0531(2) 0.24951(13) 0.15067(14) 0.0599(5) Uani d . 1 1
C C16 -0.1862(3) 0.27441(13) 0.15287(17) 0.0698(6) Uani d . 1 1
H H16 -0.2083 0.2854 0.2084 0.084 Uiso calc R 1 1
C C17 -0.2853(2) 0.28265(13) 0.07180(19) 0.0710(6) Uani d . 1 1
H H17 -0.3766 0.2990 0.0718 0.085 Uiso calc R 1 1
C C18 -0.2513(2) 0.26703(13) -0.00981(16) 0.0674(6) Uani d . 1 1
H H18 -0.3194 0.2730 -0.0650 0.081 Uiso calc R 1 1
C C19 -0.1169(2) 0.24265(12) -0.01023(14) 0.0565(5) Uani d . 1 1
H H19 -0.0948 0.2323 -0.0660 0.068 Uiso calc R 1 1
C C20 -0.01365(19) 0.23326(10) 0.07091(13) 0.0488(4) Uani d . 1 1
C C21 0.1288(2) 0.20552(11) 0.07427(13) 0.0514(5) Uani d . 1 1
H H21 0.1920 0.1979 0.1311 0.062 Uiso calc R 1 1
C C22 0.35624(18) 0.14576(10) -0.05743(12) 0.0461(4) Uani d . 1 1
C C23 0.49959(18) 0.11042(10) -0.03891(12) 0.0476(4) Uani d . 1 1
C C24 0.5548(2) 0.09675(15) -0.11316(16) 0.0715(6) Uani d . 1 1
H H24 0.5039 0.1104 -0.1719 0.086 Uiso calc R 1 1
C C25 0.6874(3) 0.06241(17) -0.1000(2) 0.0918(8) Uani d . 1 1
H H25 0.7244 0.0524 -0.1505 0.110 Uiso calc R 1 1
C C26 0.7637(3) 0.04326(15) -0.0146(2) 0.0873(8) Uani d . 1 1
H H26 0.8531 0.0210 -0.0067 0.105 Uiso calc R 1 1
C C27 0.7102(2) 0.05644(14) 0.05883(18) 0.0747(7) Uani d . 1 1
H H27 0.7626 0.0433 0.1174 0.090 Uiso calc R 1 1
C C28 0.5777(2) 0.08945(12) 0.04711(14) 0.0604(5) Uani d . 1 1
H H28 0.5406 0.0976 0.0979 0.073 Uiso calc R 1 1
H H4' 0.3472(19) 0.1550(11) 0.0722(7) 0.060(6) Uiso d D 1 1
H H2' 0.6116(18) 0.2682(12) 0.3300(12) 0.077(7) Uiso d D 1 1

loop_
_atom_site_aniso_label
_atom_site_aniso_U_11
_atom_site_aniso_U_22
_atom_site_aniso_U_33
_atom_site_aniso_U_12
_atom_site_aniso_U_13
_atom_site_aniso_U_23
F1 0.0962(10) 0.0799(10) 0.0961(10) -0.0050(8) -0.0077(9) -0.0251(8)
F2 0.0970(10) 0.1417(14) 0.0495(7) 0.0320(9) 0.0106(7) -0.0092(8)
O1 0.0577(8) 0.0644(9) 0.0510(7) -0.0008(6) -0.0076(6) -0.0029(6)
O2 0.0597(8) 0.0844(11) 0.0418(7) 0.0165(7) 0.0064(6) 0.0050(7)
N1 0.0475(9) 0.0575(11) 0.0449(8) 0.0057(7) 0.0036(7) 0.0017(7)
N2 0.0483(9) 0.0535(10) 0.0430(8) 0.0049(7) -0.0015(7) -0.0018(7)
N3 0.0430(8) 0.0565(10) 0.0446(8) 0.0079(7) 0.0054(7) -0.0006(7)
N4 0.0448(8) 0.0657(11) 0.0392(8) 0.0139(7) 0.0027(7) 0.0006(8)
C1 0.0513(11) 0.0597(14) 0.0664(13) -0.0037(9) 0.0146(10) -0.0060(11)
C2 0.0728(15) 0.0510(13) 0.1003(18) 0.0042(11) 0.0276(14) 0.0002(12)
C3 0.0769(16) 0.0693(17) 0.102(2) 0.0155(13) 0.0025(15) 0.0153(15)
C4 0.0893(18) 0.0762(18) 0.0841(17) 0.0092(14) -0.0184(14) 0.0068(14)
C5 0.0721(14) 0.0571(14) 0.0712(14) 0.0045(11) -0.0045(12) 0.0013(11)
C6 0.0443(10) 0.0538(12) 0.0536(11) 0.0000(8) 0.0120(8) 0.0014(9)
C7 0.0508(11) 0.0570(13) 0.0499(11) 0.0003(9) 0.0047(8) -0.0034(9)
C8 0.0449(10) 0.0579(12) 0.0339(9) 0.0026(8) 0.0049(7) -0.0002(8)
C9 0.0527(11) 0.0529(12) 0.0392(9) 0.0048(8) 0.0066(8) 0.0013(8)
C10 0.0804(16) 0.0602(15) 0.0766(15) 0.0064(11) -0.0081(13) -0.0036(12)
C11 0.115(2) 0.0582(16) 0.097(2) 0.0206(14) -0.0042(17) 0.0005(14)
C12 0.0837(18) 0.0819(19) 0.0815(17) 0.0333(14) 0.0107(14) 0.0127(14)
C13 0.0576(13) 0.091(2) 0.0985(19) 0.0129(13) -0.0052(13) 0.0154(16)
C14 0.0556(12) 0.0655(15) 0.0806(15) 0.0029(10) -0.0058(11) 0.0068(12)
C15 0.0647(13) 0.0636(13) 0.0505(11) 0.0088(10) 0.0124(10) -0.0022(10)
C16 0.0799(16) 0.0693(15) 0.0690(14) 0.0092(12) 0.0351(13) -0.0027(11)
C17 0.0558(13) 0.0658(15) 0.0957(18) 0.0097(10) 0.0266(13) 0.0038(13)
C18 0.0555(12) 0.0709(15) 0.0712(14) 0.0073(10) 0.0064(11) 0.0061(12)
C19 0.0539(11) 0.0628(13) 0.0524(11) 0.0068(9) 0.0123(9) 0.0023(10)
C20 0.0527(11) 0.0445(11) 0.0491(10) 0.0036(8) 0.0121(9) -0.0005(8)
C21 0.0500(10) 0.0604(12) 0.0407(10) 0.0085(9) 0.0052(8) 0.0004(9)
C22 0.0465(10) 0.0460(11) 0.0436(10) 0.0009(8) 0.0070(8) 0.0003(8)
C23 0.0442(10) 0.0446(11) 0.0535(11) -0.0015(8) 0.0108(8) -0.0041(8)
C24 0.0652(14) 0.0886(18) 0.0640(13) 0.0070(12) 0.0222(11) -0.0062(12)
C25 0.0751(17) 0.112(2) 0.101(2) 0.0148(15) 0.0460(16) -0.0117(17)
C26 0.0539(14) 0.0893(19) 0.121(2) 0.0176(12) 0.0263(15) 0.0003(17)
C27 0.0528(12) 0.0787(16) 0.0863(17) 0.0179(11) 0.0046(12) 0.0043(13)
C28 0.0532(11) 0.0659(14) 0.0599(12) 0.0128(10) 0.0091(10) 0.0017(10)

loop_
_atom_type_symbol
_atom_type_description
_atom_type_scat_dispersion_real
_atom_type_scat_dispersion_imag
_atom_type_scat_source
C C 0.0033 0.0016 'International Tables Vol C Tables 4.2.6.8 and 6.1.1.4'
H H 0.0000 0.0000 'International Tables Vol C Tables 4.2.6.8 and 6.1.1.4'
N N 0.0061 0.0033 'International Tables Vol C Tables 4.2.6.8 and 6.1.1.4'
O O 0.0106 0.0060 'International Tables Vol C Tables 4.2.6.8 and 6.1.1.4'
F F 0.0171 0.0103 'International Tables Vol C Tables 4.2.6.8 and 6.1.1.4'

loop_
_geom_angle_atom_site_label_1
_geom_angle_atom_site_label_2
_geom_angle_atom_site_label_3
_geom_angle
C7 N1 N2 116.26(15)
C8 N2 N1 118.79(15)
C8 N2 H2' 123.7(15)
N1 N2 H2' 117.5(15)
C21 N3 N4 115.38(15)
C22 N4 N3 119.63(14)
C22 N4 H4' 126.0(13)
N3 N4 H4' 113.9(13)
F1 C1 C2 118.3(2)
F1 C1 C6 117.84(19)
C2 C1 C6 123.8(2)
C1 C2 C3 118.7(2)
C1 C2 H2 120.7
C3 C2 H2 120.7
C2 C3 C4 119.9(2)
C2 C3 H3 120.1
C4 C3 H3 120.1
C3 C4 C5 120.4(2)
C3 C4 H4 119.8
C5 C4 H4 119.8
C4 C5 C6 121.3(2)
C4 C5 H5 119.4
C6 C5 H5 119.4
C1 C6 C5 115.95(18)
C1 C6 C7 121.65(18)
C5 C6 C7 122.37(19)
N1 C7 C6 119.94(17)
N1 C7 H7 120.0
C6 C7 H7 120.0
O1 C8 N2 121.89(16)
O1 C8 C9 120.36(18)
N2 C8 C9 117.73(15)
C10 C9 C14 118.38(19)
C10 C9 C8 117.23(18)
C14 C9 C8 124.25(19)
C9 C10 C11 120.9(2)
C9 C10 H10 119.5
C11 C10 H10 119.5
C12 C11 C10 119.9(3)
C12 C11 H11 120.0
C10 C11 H11 120.0
C13 C12 C11 119.7(2)
C13 C12 H12 120.2
C11 C12 H12 120.2
C12 C13 C14 120.5(2)
C12 C13 H13 119.8
C14 C13 H13 119.8
C9 C14 C13 120.6(2)
C9 C14 H14 119.7
C13 C14 H14 119.7
F2 C15 C16 118.13(19)
F2 C15 C20 118.40(18)
C16 C15 C20 123.5(2)
C17 C16 C15 118.4(2)
C17 C16 H16 120.8
C15 C16 H16 120.8
C16 C17 C18 120.3(2)
C16 C17 H17 119.8
C18 C17 H17 119.8
C17 C18 C19 120.1(2)
C17 C18 H18 119.9
C19 C18 H18 119.9
C18 C19 C20 121.1(2)
C18 C19 H19 119.4
C20 C19 H19 119.4
C15 C20 C19 116.53(18)
C15 C20 C21 120.25(17)
C19 C20 C21 123.20(18)
N3 C21 C20 121.54(16)
N3 C21 H21 119.2
C20 C21 H21 119.2
O2 C22 N4 121.02(16)
O2 C22 C23 121.70(17)
N4 C22 C23 117.27(15)
C24 C23 C28 118.78(18)
C24 C23 C22 117.03(17)
C28 C23 C22 124.17(18)
C23 C24 C25 119.5(2)
C23 C24 H24 120.3
C25 C24 H24 120.3
C26 C25 C24 120.9(3)
C26 C25 H25 119.6
C24 C25 H25 119.6
C27 C26 C25 120.0(2)
C27 C26 H26 120.0
C25 C26 H26 120.0
C26 C27 C28 120.0(2)
C26 C27 H27 120.0
C28 C27 H27 120.0
C23 C28 C27 120.8(2)
C23 C28 H28 119.6
C27 C28 H28 119.6

loop_
_geom_bond_atom_site_label_1
_geom_bond_atom_site_label_2
_geom_bond_distance
F1 C1 1.346(2)
F2 C15 1.347(2)
O1 C8 1.231(2)
O2 C22 1.223(2)
N1 C7 1.266(2)
N1 N2 1.372(2)
N2 C8 1.338(2)
N2 H2' 0.887(9)
N3 C21 1.263(2)
N3 N4 1.382(2)
N4 C22 1.337(2)
N4 H4' 0.865(9)
C1 C2 1.363(3)
C1 C6 1.375(3)
C2 C3 1.367(4)
C2 H2 0.9300
C3 C4 1.368(4)
C3 H3 0.9300
C4 C5 1.370(3)
C4 H4 0.9300
C5 C6 1.388(3)
C5 H5 0.9300
C6 C7 1.453(3)
C7 H7 0.9300
C8 C9 1.487(2)
C9 C10 1.365(3)
C9 C14 1.368(3)
C10 C11 1.378(3)
C10 H10 0.9300
C11 C12 1.363(4)
C11 H11 0.9300
C12 C13 1.350(4)
C12 H12 0.9300
C13 C14 1.380(3)
C13 H13 0.9300
C14 H14 0.9300
C15 C16 1.370(3)
C15 C20 1.372(3)
C16 C17 1.362(3)
C16 H16 0.9300
C17 C18 1.371(3)
C17 H17 0.9300
C18 C19 1.373(3)
C18 H18 0.9300
C19 C20 1.384(3)
C19 H19 0.9300
C20 C21 1.453(3)
C21 H21 0.9300
C22 C23 1.484(2)
C23 C24 1.370(3)
C23 C28 1.377(3)
C24 C25 1.388(3)
C24 H24 0.9300
C25 C26 1.356(4)
C25 H25 0.9300
C26 C27 1.347(4)
C26 H26 0.9300
C27 C28 1.380(3)
C27 H27 0.9300
C28 H28 0.9300

loop_
_geom_hbond_atom_site_label_D
_geom_hbond_atom_site_label_H
_geom_hbond_atom_site_label_A
_geom_hbond_site_symmetry_A
_geom_hbond_distance_DH
_geom_hbond_distance_HA
_geom_hbond_distance_DA
_geom_hbond_angle_DHA
N2 H2' O2 4_666 0.887(9) 2.089(15) 2.875(2) 147(2)
N2 H2' N3 4_666 0.887(9) 2.599(17) 3.339(2) 141.6(19)
N4 H4' O1 . 0.865(11) 2.025(10) 2.882(2) 170.9(17)
C7 H7 O2 4_666 0.93 2.53 3.213(2) 131
C14 H14 O2 4_666 0.93 2.49 3.402(3) 166
C16 H16 O2 4_566 0.93 2.55 3.450(3) 164
C21 H21 O1 . 0.93 2.44 3.250(2) 145
C28 H28 O1 . 0.93 2.40 3.312(2) 166

loop_
_geom_torsion_atom_site_label_1
_geom_torsion_atom_site_label_2
_geom_torsion_atom_site_label_3
_geom_torsion_atom_site_label_4
_geom_torsion
C7 N1 N2 C8 177.11(17)
C21 N3 N4 C22 178.37(18)
F1 C1 C2 C3 -179.3(2)
C6 C1 C2 C3 -0.3(4)
C1 C2 C3 C4 0.0(4)
C2 C3 C4 C5 0.2(5)
C3 C4 C5 C6 -0.1(4)
F1 C1 C6 C5 179.36(19)
C2 C1 C6 C5 0.4(3)
F1 C1 C6 C7 -2.7(3)
C2 C1 C6 C7 178.3(2)
C4 C5 C6 C1 -0.2(3)
C4 C5 C6 C7 -178.1(2)
N2 N1 C7 C6 177.19(16)
C1 C6 C7 N1 176.73(19)
C5 C6 C7 N1 -5.5(3)
N1 N2 C8 O1 -7.2(3)
N1 N2 C8 C9 171.27(15)
O1 C8 C9 C10 -9.0(3)
N2 C8 C9 C10 172.51(19)
O1 C8 C9 C14 166.5(2)
N2 C8 C9 C14 -12.0(3)
C14 C9 C10 C11 -0.5(4)
C8 C9 C10 C11 175.3(2)
C9 C10 C11 C12 1.0(4)
C10 C11 C12 C13 -0.9(4)
C11 C12 C13 C14 0.3(4)
C10 C9 C14 C13 -0.1(4)
C8 C9 C14 C13 -175.6(2)
C12 C13 C14 C9 0.3(4)
F2 C15 C16 C17 -179.7(2)
C20 C15 C16 C17 0.8(4)
C15 C16 C17 C18 -0.7(4)
C16 C17 C18 C19 0.3(4)
C17 C18 C19 C20 0.1(3)
F2 C15 C20 C19 179.99(19)
C16 C15 C20 C19 -0.5(3)
F2 C15 C20 C21 1.8(3)
C16 C15 C20 C21 -178.7(2)
C18 C19 C20 C15 0.0(3)
C18 C19 C20 C21 178.2(2)
N4 N3 C21 C20 -178.78(17)
C15 C20 C21 N3 -178.67(19)
C19 C20 C21 N3 3.3(3)
N3 N4 C22 O2 5.5(3)
N3 N4 C22 C23 -174.97(16)
O2 C22 C23 C24 4.0(3)
N4 C22 C23 C24 -175.59(18)
O2 C22 C23 C28 -174.60(19)
N4 C22 C23 C28 5.8(3)
C28 C23 C24 C25 -0.1(3)
C22 C23 C24 C25 -178.8(2)
C23 C24 C25 C26 -0.9(4)
C24 C25 C26 C27 1.0(4)
C25 C26 C27 C28 0.0(4)
C24 C23 C28 C27 1.1(3)
C22 C23 C28 C27 179.6(2)
C26 C27 C28 C23 -1.0(4)
